data_4064748
loop_
_publ_author_name
'Azhakar, Ramachandran'
'Sarish, Sankaranarayana Pillai'
'Roesky, Herbert W.'
'Hey, Jakob'
'Stalke, Dietmar'

_publ_section_title
;
 Regiospecific C--H Bond Activation: Reactivity Study of N-Heterocyclic
 Silylene toward Ambidentate Phosphorus Ylide
;
_journal_issue 11
_journal_name_full Organometallics
_journal_page_first 2897
_journal_paper_doi 10.1021/om200308u
_journal_volume 30
_journal_year 2011
_chemical_formula_moiety 'C50 H59 N2 O P Si, C7 H16'
_chemical_formula_sum 'C57 H75 N2 O P Si'
_chemical_formula_weight 863.25
_chemical_name_systematic
; 
 ? 
;
_space_group_IT_number 15
_symmetry_cell_setting monoclinic
_symmetry_space_group_name_Hall '-C 2yc'
_symmetry_space_group_name_H-M 'C 1 2/c 1'
_atom_sites_solution_hydrogens geom
_atom_sites_solution_primary direct
_atom_sites_solution_secondary difmap
_audit_creation_method SHELXL-97
_cell_angle_alpha 90.00
_cell_angle_beta 98.430(3)
_cell_angle_gamma 90.00
_cell_formula_units_Z 8
_cell_length_a 24.976(6)
_cell_length_b 11.607(3)
_cell_length_c 35.602(9)
_cell_measurement_reflns_used 2767
_cell_measurement_temperature 110(2)
_cell_measurement_theta_max 14.749
_cell_measurement_theta_min 2.308
_cell_volume 10209(4)
_computing_cell_refinement 'SAINT V7.68A'
_computing_data_collection 'APEX v2008.11'
_computing_data_reduction 'SAINT V7.66A'
_computing_molecular_graphics 'XP in SHELXTL Version 2008/3'
_computing_publication_material 'XShell in SHEXTL-97'
_computing_structure_refinement 'SHELXL in SHEXTL Version 2008/3'
_computing_structure_solution 'SHELXS in SHEXTL Version 2008/3'
_diffrn_ambient_temperature 110(2)
_diffrn_measured_fraction_theta_full 0.997
_diffrn_measured_fraction_theta_max 0.997
_diffrn_measurement_device_type 'BRUKER SMART APEX II QUASAR'
_diffrn_measurement_method 'omega scans'
_diffrn_radiation_monochromator 'INCOATEC x-ray optics'
_diffrn_radiation_source 'INCOATEC Ag Microfocus Source'
_diffrn_radiation_type AgK\a
_diffrn_radiation_wavelength 0.56086
_diffrn_reflns_av_R_equivalents 0.0982
_diffrn_reflns_av_sigmaI/netI 0.0545
_diffrn_reflns_limit_h_max 30
_diffrn_reflns_limit_h_min -30
_diffrn_reflns_limit_k_max 14
_diffrn_reflns_limit_k_min -14
_diffrn_reflns_limit_l_max 43
_diffrn_reflns_limit_l_min -43
_diffrn_reflns_number 96732
_diffrn_reflns_theta_full 20.12
_diffrn_reflns_theta_max 20.12
_diffrn_reflns_theta_min 0.91
_exptl_absorpt_coefficient_mu 0.069
_exptl_absorpt_correction_T_max 1.0000
_exptl_absorpt_correction_T_min 0.8815
_exptl_absorpt_correction_type multi-scan
_exptl_absorpt_process_details 'SADABS 2008/1'
_exptl_crystal_colour colourless
_exptl_crystal_density_diffrn 1.123
_exptl_crystal_density_method 'not measured'
_exptl_crystal_description block
_exptl_crystal_F_000 3744
_exptl_crystal_size_max 0.25
_exptl_crystal_size_mid 0.12
_exptl_crystal_size_min 0.10
_refine_diff_density_max 0.888
_refine_diff_density_min -0.393
_refine_diff_density_rms 0.075
_refine_ls_extinction_method none
_refine_ls_goodness_of_fit_ref 1.036
_refine_ls_hydrogen_treatment mixed
_refine_ls_matrix_type full
_refine_ls_number_parameters 572
_refine_ls_number_reflns 9827
_refine_ls_number_restraints 0
_refine_ls_restrained_S_all 1.036
_refine_ls_R_factor_all 0.0794
_refine_ls_R_factor_gt 0.0550
_refine_ls_shift/su_max 0.000
_refine_ls_shift/su_mean 0.000
_refine_ls_structure_factor_coef Fsqd
_refine_ls_weighting_details 'calc w=1/[\s^2^(Fo^2^)+(0.0733P)^2^+19.4430P] where P=(Fo^2^+2Fc^2^)/3'
_refine_ls_weighting_scheme calc
_refine_ls_wR_factor_gt 0.1434
_refine_ls_wR_factor_ref 0.1580
_reflns_number_gt 7565
_reflns_number_total 9829
_reflns_threshold_expression >2sigma(I)
_cod_data_source_file om200308u_si_002.cif
_cod_data_source_block c2c
_cod_original_sg_symbol_H-M 'C 2/c'
_cod_database_code 4064748

loop_
_symmetry_equiv_pos_as_xyz
'x, y, z'
'-x, y, -z+1/2'
'x+1/2, y+1/2, z'
'-x+1/2, y+1/2, -z+1/2'
'-x, -y, -z'
'x, -y, z-1/2'
'-x+1/2, -y+1/2, -z'
'x+1/2, -y+1/2, z-1/2'

loop_
_atom_site_label
_atom_site_type_symbol
_atom_site_fract_x
_atom_site_fract_y
_atom_site_fract_z
_atom_site_U_iso_or_equiv
_atom_site_adp_type
_atom_site_occupancy
_atom_site_symmetry_multiplicity
_atom_site_calc_flag
_atom_site_refinement_flags
C1 C -0.09798(10) 0.3627(2) 0.15708(8) 0.0256(6) Uani 1 1 d .
H1A H -0.1288 0.3165 0.1625 0.038 Uiso 1 1 calc R
H1B H -0.1083 0.4058 0.1335 0.038 Uiso 1 1 calc R
H1C H -0.0873 0.4167 0.1780 0.038 Uiso 1 1 calc R
C2 C -0.05197(9) 0.2859(2) 0.15292(7) 0.0188(5) Uani 1 1 d .
C3 C -0.05450(10) 0.1706(2) 0.16049(7) 0.0182(5) Uani 1 1 d .
H3 H -0.0865 0.1447 0.1693 0.022 Uiso 1 1 calc R
C4 C -0.01460(9) 0.0842(2) 0.15672(6) 0.0185(5) Uani 1 1 d .
C5 C -0.02819(10) -0.0308(2) 0.15822(7) 0.0224(6) Uani 1 1 d .
H5A H -0.0020 -0.0884 0.1555 0.027 Uiso 1 1 calc R
H5B H -0.0637 -0.0523 0.1619 0.027 Uiso 1 1 calc R
C6 C 0.22922(10) 0.2575(2) 0.17205(7) 0.0180(5) Uani 1 1 d .
C7 C 0.21681(10) 0.1405(2) 0.16896(7) 0.0225(6) Uani 1 1 d .
H7 H 0.1808 0.1171 0.1598 0.027 Uiso 1 1 calc R
C8 C 0.25643(10) 0.0575(2) 0.17907(8) 0.0265(6) Uani 1 1 d .
H8 H 0.2473 -0.0219 0.1768 0.032 Uiso 1 1 calc R
C9 C 0.30898(11) 0.0901(2) 0.19244(7) 0.0261(6) Uani 1 1 d .
H9 H 0.3359 0.0335 0.1998 0.031 Uiso 1 1 calc R
C10 C 0.32209(10) 0.2067(2) 0.19508(8) 0.0272(6) Uani 1 1 d .
H10 H 0.3584 0.2295 0.2036 0.033 Uiso 1 1 calc R
C11 C 0.28263(10) 0.2897(2) 0.18532(7) 0.0218(5) Uani 1 1 d .
H11 H 0.2919 0.3690 0.1876 0.026 Uiso 1 1 calc R
C12 C 0.16295(9) 0.3769(2) 0.10868(7) 0.0184(5) Uani 1 1 d .
C13 C 0.18585(10) 0.3051(2) 0.08406(7) 0.0231(6) Uani 1 1 d .
H13 H 0.2089 0.2438 0.0939 0.028 Uiso 1 1 calc R
C14 C 0.17503(11) 0.3232(3) 0.04518(7) 0.0315(7) Uani 1 1 d .
H14 H 0.1907 0.2738 0.0285 0.038 Uiso 1 1 calc R
C15 C 0.14172(11) 0.4122(3) 0.03060(8) 0.0326(7) Uani 1 1 d .
H15 H 0.1344 0.4237 0.0039 0.039 Uiso 1 1 calc R
C16 C 0.11894(11) 0.4850(3) 0.05485(7) 0.0291(6) Uani 1 1 d .
H16 H 0.0962 0.5466 0.0448 0.035 Uiso 1 1 calc R
C17 C 0.12949(10) 0.4676(2) 0.09372(7) 0.0226(6) Uani 1 1 d .
H17 H 0.1139 0.5174 0.1103 0.027 Uiso 1 1 calc R
C18 C 0.20760(9) 0.5018(2) 0.17350(7) 0.0181(5) Uani 1 1 d .
C19 C 0.24094(10) 0.5468(2) 0.14832(7) 0.0223(6) Uani 1 1 d .
H19 H 0.2428 0.5089 0.1249 0.027 Uiso 1 1 calc R
C20 C 0.27129(10) 0.6463(2) 0.15751(8) 0.0253(6) Uani 1 1 d .
H20 H 0.2939 0.6756 0.1405 0.030 Uiso 1 1 calc R
C21 C 0.26854(10) 0.7027(2) 0.19154(7) 0.0234(6) Uani 1 1 d .
H21 H 0.2893 0.7704 0.1979 0.028 Uiso 1 1 calc R
C22 C 0.23539(10) 0.6599(2) 0.21618(7) 0.0213(5) Uani 1 1 d .
H22 H 0.2332 0.6993 0.2393 0.026 Uiso 1 1 calc R
C23 C 0.20521(9) 0.5598(2) 0.20764(7) 0.0188(5) Uani 1 1 d .
H23 H 0.1830 0.5310 0.2250 0.023 Uiso 1 1 calc R
C24 C -0.01262(9) 0.4380(2) 0.11757(7) 0.0175(5) Uani 1 1 d .
C25 C -0.00350(10) 0.5479(2) 0.13387(7) 0.0198(5) Uani 1 1 d .
C26 C -0.00844(11) 0.6433(2) 0.10971(8) 0.0259(6) Uani 1 1 d .
H26 H -0.0018 0.7182 0.1201 0.031 Uiso 1 1 calc R
C27 C -0.02278(11) 0.6307(2) 0.07090(8) 0.0295(6) Uani 1 1 d .
H27 H -0.0257 0.6966 0.0549 0.035 Uiso 1 1 calc R
C28 C -0.03291(11) 0.5221(2) 0.05538(7) 0.0261(6) Uani 1 1 d .
H28 H -0.0432 0.5144 0.0287 0.031 Uiso 1 1 calc R
C29 C -0.02831(10) 0.4238(2) 0.07815(7) 0.0205(5) Uani 1 1 d .
C30 C 0.00865(10) 0.5657(2) 0.17649(7) 0.0211(5) Uani 1 1 d .
H30 H 0.0082 0.4886 0.1890 0.025 Uiso 1 1 calc R
C31 C 0.06472(10) 0.6187(2) 0.18814(8) 0.0294(6) Uani 1 1 d .
H31A H 0.0921 0.5704 0.1787 0.044 Uiso 1 1 calc R
H31B H 0.0724 0.6236 0.2159 0.044 Uiso 1 1 calc R
H31C H 0.0655 0.6962 0.1773 0.044 Uiso 1 1 calc R
C32 C -0.04215(10) 0.3064(2) 0.06002(7) 0.0246(6) Uani 1 1 d .
H32 H -0.0297 0.2461 0.0794 0.030 Uiso 1 1 calc R
C33 C -0.01319(12) 0.2855(3) 0.02565(8) 0.0318(7) Uani 1 1 d .
H33A H -0.0266 0.3402 0.0055 0.048 Uiso 1 1 calc R
H33B H -0.0203 0.2066 0.0164 0.048 Uiso 1 1 calc R
H33C H 0.0259 0.2963 0.0331 0.048 Uiso 1 1 calc R
C34 C -0.10331(12) 0.2929(3) 0.04887(9) 0.0409(8) Uani 1 1 d .
H34A H -0.1211 0.2998 0.0716 0.061 Uiso 1 1 calc R
H34B H -0.1112 0.2171 0.0372 0.061 Uiso 1 1 calc R
H34C H -0.1169 0.3532 0.0307 0.061 Uiso 1 1 calc R
C35 C 0.07649(9) 0.0269(2) 0.14807(7) 0.0170(5) Uani 1 1 d .
C36 C 0.10265(10) -0.0268(2) 0.18138(7) 0.0186(5) Uani 1 1 d .
C37 C 0.13865(10) -0.1167(2) 0.17762(7) 0.0219(6) Uani 1 1 d .
H37 H 0.1570 -0.1527 0.1998 0.026 Uiso 1 1 calc R
C38 C 0.14817(11) -0.1546(2) 0.14240(8) 0.0265(6) Uani 1 1 d .
H38 H 0.1731 -0.2154 0.1405 0.032 Uiso 1 1 calc R
C39 C 0.12139(11) -0.1036(2) 0.11006(8) 0.0252(6) Uani 1 1 d .
H39 H 0.1278 -0.1308 0.0859 0.030 Uiso 1 1 calc R
C40 C 0.08493(10) -0.0127(2) 0.11191(7) 0.0196(5) Uani 1 1 d .
C41 C 0.09216(10) 0.0056(2) 0.22107(7) 0.0202(5) Uani 1 1 d .
H41 H 0.0646 0.0688 0.2187 0.024 Uiso 1 1 calc R
C42 C 0.06952(12) -0.0971(2) 0.24089(8) 0.0295(6) Uani 1 1 d .
H42A H 0.0373 -0.1270 0.2248 0.044 Uiso 1 1 calc R
H42B H 0.0598 -0.0720 0.2653 0.044 Uiso 1 1 calc R
H42C H 0.0970 -0.1578 0.2452 0.044 Uiso 1 1 calc R
C43 C 0.14375(11) 0.0497(2) 0.24562(7) 0.0264(6) Uani 1 1 d .
H43A H 0.1707 -0.0123 0.2492 0.040 Uiso 1 1 calc R
H43B H 0.1352 0.0744 0.2704 0.040 Uiso 1 1 calc R
H43C H 0.1583 0.1150 0.2329 0.040 Uiso 1 1 calc R
C44 C 0.05380(10) 0.0330(2) 0.07493(7) 0.0224(6) Uani 1 1 d .
H44 H 0.0362 0.1071 0.0806 0.027 Uiso 1 1 calc R
C45 C 0.00924(12) -0.0510(3) 0.05909(8) 0.0378(7) Uani 1 1 d .
H45A H 0.0255 -0.1238 0.0526 0.057 Uiso 1 1 calc R
H45B H -0.0120 -0.0180 0.0363 0.057 Uiso 1 1 calc R
H45C H -0.0145 -0.0652 0.0782 0.057 Uiso 1 1 calc R
C46 C 0.09066(12) 0.0577(3) 0.04516(8) 0.0380(7) Uani 1 1 d .
H46A H 0.1046 -0.0151 0.0365 0.057 Uiso 1 1 calc R
H46B H 0.1210 0.1060 0.0564 0.057 Uiso 1 1 calc R
H46C H 0.0700 0.0979 0.0235 0.057 Uiso 1 1 calc R
C47 C 0.3558(2) 0.4525(4) 0.06974(15) 0.0859(15) Uani 1 1 d .
H47A H 0.3723 0.5109 0.0877 0.129 Uiso 0.50 1 calc PR
H47B H 0.3195 0.4777 0.0586 0.129 Uiso 0.50 1 calc PR
H47C H 0.3782 0.4422 0.0496 0.129 Uiso 0.50 1 calc PR
H47D H 0.3411 0.4430 0.0429 0.129 Uiso 0.50 1 calc PR
H47E H 0.3938 0.4762 0.0720 0.129 Uiso 0.50 1 calc PR
H47F H 0.3351 0.5116 0.0810 0.129 Uiso 0.50 1 calc PR
C48 C 0.35182(16) 0.3357(4) 0.09104(11) 0.0603(11) Uani 1 1 d .
H48A H 0.3886 0.3120 0.1028 0.072 Uiso 1 1 calc R
H48B H 0.3298 0.3473 0.1117 0.072 Uiso 1 1 calc R
C49 C 0.32708(13) 0.2404(3) 0.06550(9) 0.0475(9) Uani 1 1 d .
H49A H 0.3515 0.2234 0.0467 0.057 Uiso 1 1 calc R
H49B H 0.2925 0.2684 0.0513 0.057 Uiso 1 1 calc R
C50 C 0.31620(14) 0.1285(3) 0.08546(10) 0.0507(9) Uani 1 1 d .
H50A H 0.2966 0.1466 0.1070 0.061 Uiso 1 1 calc R
H50B H 0.3513 0.0932 0.0961 0.061 Uiso 1 1 calc R
C51 C 0.28279(17) 0.0395(4) 0.05932(11) 0.0597(10) Uani 1 1 d .
H51A H 0.2503 0.0788 0.0459 0.072 Uiso 1 1 calc R
H51B H 0.3048 0.0142 0.0398 0.072 Uiso 1 1 calc R
C52 C 0.26447(17) -0.0668(4) 0.07882(13) 0.0687(12) Uani 1 1 d .
H52A H 0.2388 -0.0427 0.0961 0.082 Uiso 1 1 calc R
H52B H 0.2963 -0.1016 0.0946 0.082 Uiso 1 1 calc R
C53 C 0.2368(2) -0.1599(5) 0.05134(17) 0.0989(18) Uani 1 1 d .
H53A H 0.2267 -0.2258 0.0660 0.148 Uiso 0.50 1 calc PR
H53B H 0.2620 -0.1853 0.0343 0.148 Uiso 0.50 1 calc PR
H53C H 0.2043 -0.1274 0.0363 0.148 Uiso 0.50 1 calc PR
H53D H 0.2353 -0.1332 0.0251 0.148 Uiso 0.50 1 calc PR
H53E H 0.2000 -0.1737 0.0568 0.148 Uiso 0.50 1 calc PR
H53F H 0.2577 -0.2316 0.0548 0.148 Uiso 0.50 1 calc PR
C54 C 0.11374(9) 0.3229(2) 0.17508(7) 0.0157(5) Uani 1 1 d .
C55 C 0.11736(10) 0.3265(2) 0.21569(7) 0.0181(5) Uani 1 1 d .
C56 C 0.06702(10) 0.3080(2) 0.23420(7) 0.0215(5) Uani 1 1 d .
H57A H 0.0755 0.2561 0.2560 0.032 Uiso 1 1 calc R
H57B H 0.0385 0.2737 0.2157 0.032 Uiso 1 1 calc R
H57C H 0.0545 0.3821 0.2428 0.032 Uiso 1 1 calc R
C58 C -0.03484(11) 0.6413(2) 0.19062(8) 0.0278(6) Uani 1 1 d .
H58A H -0.0328 0.7196 0.1806 0.042 Uiso 1 1 calc R
H58B H -0.0287 0.6437 0.2184 0.042 Uiso 1 1 calc R
H58C H -0.0707 0.6089 0.1818 0.042 Uiso 1 1 calc R
N1 N 0.03798(8) 0.11996(17) 0.15122(5) 0.0159(4) Uani 1 1 d .
N2 N -0.00535(8) 0.33522(17) 0.14128(5) 0.0159(4) Uani 1 1 d .
P2 P 0.17522(2) 0.36257(5) 0.160007(17) 0.01552(15) Uani 1 1 d .
Si1 Si 0.05643(3) 0.26268(6) 0.142688(18) 0.01417(16) Uani 1 1 d .
H1S H 0.0711(10) 0.270(2) 0.1066(7) 0.021 Uiso 1 1 d .
O1 O 0.16054(7) 0.34857(15) 0.23696(5) 0.0236(4) Uani 1 1 d .

loop_
_atom_site_aniso_label
_atom_site_aniso_U_11
_atom_site_aniso_U_22
_atom_site_aniso_U_33
_atom_site_aniso_U_23
_atom_site_aniso_U_13
_atom_site_aniso_U_12
C1 0.0195(13) 0.0217(14) 0.0367(15) 0.0025(12) 0.0073(11) 0.0010(11)
C2 0.0161(12) 0.0233(14) 0.0170(12) -0.0010(10) 0.0022(9) -0.0019(10)
C3 0.0159(12) 0.0204(13) 0.0184(12) 0.0009(10) 0.0031(9) -0.0034(10)
C4 0.0172(12) 0.0239(14) 0.0132(12) 0.0023(10) -0.0012(9) -0.0036(10)
C5 0.0215(13) 0.0172(13) 0.0283(14) 0.0006(11) 0.0026(10) -0.0026(10)
C6 0.0198(12) 0.0196(13) 0.0150(12) -0.0006(10) 0.0035(9) 0.0003(10)
C7 0.0180(12) 0.0217(14) 0.0273(14) 0.0010(11) 0.0016(10) -0.0015(10)
C8 0.0267(14) 0.0191(14) 0.0344(15) 0.0024(12) 0.0068(11) 0.0030(11)
C9 0.0231(14) 0.0296(16) 0.0253(14) 0.0005(12) 0.0028(11) 0.0087(12)
C10 0.0169(13) 0.0330(16) 0.0305(15) -0.0079(12) -0.0005(11) 0.0042(11)
C11 0.0185(12) 0.0214(14) 0.0251(13) -0.0062(11) 0.0017(10) -0.0010(10)
C12 0.0160(12) 0.0226(14) 0.0165(12) 0.0016(10) 0.0020(9) -0.0045(10)
C13 0.0207(13) 0.0282(15) 0.0202(13) -0.0022(11) 0.0025(10) 0.0010(11)
C14 0.0291(15) 0.0470(19) 0.0191(14) -0.0057(13) 0.0056(11) 0.0052(13)
C15 0.0287(15) 0.051(2) 0.0176(13) 0.0061(13) 0.0014(11) -0.0011(14)
C16 0.0273(14) 0.0360(17) 0.0231(14) 0.0092(12) 0.0002(11) 0.0014(12)
C17 0.0211(13) 0.0238(14) 0.0226(13) 0.0029(11) 0.0027(10) -0.0001(11)
C18 0.0139(11) 0.0180(13) 0.0212(13) 0.0019(10) -0.0012(9) 0.0001(10)
C19 0.0219(13) 0.0234(14) 0.0217(13) -0.0011(11) 0.0032(10) -0.0039(11)
C20 0.0216(13) 0.0246(15) 0.0296(14) 0.0040(12) 0.0028(11) -0.0039(11)
C21 0.0222(13) 0.0155(13) 0.0296(14) 0.0029(11) -0.0059(11) -0.0014(10)
C22 0.0217(13) 0.0191(13) 0.0209(13) -0.0023(10) -0.0044(10) 0.0042(10)
C23 0.0182(12) 0.0192(13) 0.0186(12) 0.0022(10) 0.0013(9) 0.0016(10)
C24 0.0145(11) 0.0159(13) 0.0224(13) 0.0028(10) 0.0037(9) 0.0021(9)
C25 0.0164(12) 0.0180(13) 0.0257(13) 0.0011(11) 0.0054(10) 0.0011(10)
C26 0.0341(15) 0.0132(13) 0.0311(15) 0.0014(11) 0.0076(12) 0.0005(11)
C27 0.0382(16) 0.0217(15) 0.0290(15) 0.0080(12) 0.0063(12) 0.0056(12)
C28 0.0305(15) 0.0268(15) 0.0207(13) 0.0044(11) 0.0024(11) 0.0072(12)
C29 0.0191(12) 0.0213(14) 0.0206(13) 0.0002(10) 0.0019(10) 0.0041(10)
C30 0.0213(13) 0.0177(13) 0.0239(13) -0.0020(10) 0.0020(10) 0.0016(10)
C31 0.0245(14) 0.0270(16) 0.0361(16) -0.0117(12) 0.0027(12) -0.0008(12)
C32 0.0277(14) 0.0225(14) 0.0223(13) -0.0013(11) -0.0011(11) 0.0022(11)
C33 0.0446(17) 0.0285(16) 0.0220(14) -0.0024(12) 0.0042(12) 0.0052(13)
C34 0.0337(17) 0.042(2) 0.0440(18) -0.0090(15) -0.0056(14) -0.0036(14)
C35 0.0181(12) 0.0114(12) 0.0211(12) -0.0007(10) 0.0017(9) -0.0003(10)
C36 0.0185(12) 0.0149(13) 0.0220(13) 0.0002(10) 0.0015(10) -0.0026(10)
C37 0.0231(13) 0.0156(13) 0.0255(14) 0.0040(10) -0.0010(10) 0.0008(10)
C38 0.0263(14) 0.0181(14) 0.0355(15) 0.0002(12) 0.0054(12) 0.0067(11)
C39 0.0291(14) 0.0217(14) 0.0256(14) -0.0031(11) 0.0062(11) 0.0038(11)
C40 0.0221(13) 0.0146(13) 0.0217(13) -0.0011(10) 0.0016(10) -0.0008(10)
C41 0.0205(13) 0.0189(13) 0.0202(13) 0.0010(10) -0.0006(10) 0.0007(10)
C42 0.0336(15) 0.0299(16) 0.0256(14) 0.0032(12) 0.0058(12) -0.0036(13)
C43 0.0284(14) 0.0259(15) 0.0226(14) -0.0004(11) -0.0038(11) -0.0024(12)
C44 0.0299(14) 0.0206(14) 0.0159(12) -0.0014(10) 0.0003(10) 0.0022(11)
C45 0.0387(17) 0.048(2) 0.0241(15) -0.0007(14) -0.0040(12) -0.0110(15)
C46 0.0392(17) 0.047(2) 0.0274(15) 0.0081(14) 0.0032(13) -0.0041(15)
C47 0.081(3) 0.083(4) 0.091(4) 0.009(3) 0.004(3) -0.004(3)
C48 0.058(2) 0.078(3) 0.046(2) -0.009(2) 0.0102(18) 0.006(2)
C49 0.0372(18) 0.067(3) 0.0391(19) 0.0014(17) 0.0095(14) 0.0068(17)
C50 0.046(2) 0.067(3) 0.0417(19) 0.0063(18) 0.0150(16) 0.0185(18)
C51 0.066(3) 0.058(3) 0.061(2) -0.004(2) 0.029(2) 0.007(2)
C52 0.053(2) 0.082(3) 0.074(3) 0.004(2) 0.017(2) 0.006(2)
C53 0.066(3) 0.105(4) 0.130(5) -0.027(4) 0.028(3) -0.002(3)
C54 0.0151(11) 0.0144(12) 0.0176(12) 0.0014(10) 0.0023(9) -0.0001(9)
C55 0.0232(13) 0.0127(12) 0.0181(12) 0.0009(10) 0.0025(10) 0.0007(10)
C56 0.0266(13) 0.0227(14) 0.0157(12) -0.0012(11) 0.0049(10) -0.0005(11)
C58 0.0264(14) 0.0255(15) 0.0321(15) -0.0057(12) 0.0064(11) -0.0008(12)
N1 0.0158(10) 0.0124(10) 0.0190(10) -0.0007(8) 0.0012(8) 0.0019(8)
N2 0.0163(10) 0.0134(10) 0.0179(10) 0.0027(8) 0.0023(8) 0.0001(8)
P2 0.0151(3) 0.0157(3) 0.0155(3) -0.0006(2) 0.0014(2) -0.0008(2)
Si1 0.0146(3) 0.0132(3) 0.0145(3) -0.0001(3) 0.0012(2) 0.0001(3)
O1 0.0247(9) 0.0234(10) 0.0202(9) 0.0015(7) -0.0046(7) -0.0041(8)

loop_
_atom_type_symbol
_atom_type_description
_atom_type_scat_dispersion_real
_atom_type_scat_dispersion_imag
_atom_type_scat_source
C C 0.0015 0.0009 'International Tables Vol C Tables 4.2.6.8 and 6.1.1.4'
H H 0.0000 0.0000 'International Tables Vol C Tables 4.2.6.8 and 6.1.1.4'
N N 0.0030 0.0019 'International Tables Vol C Tables 4.2.6.8 and 6.1.1.4'
Si Si 0.0522 0.0431 'International Tables Vol C Tables 4.2.6.8 and 6.1.1.4'
P P 0.0667 0.0580 'International Tables Vol C Tables 4.2.6.8 and 6.1.1.4'
Cl Cl 0.0998 0.0984 'International Tables Vol C Tables 4.2.6.8 and 6.1.1.4'
O O 0.0056 0.0036 'International Tables Vol C Tables 4.2.6.8 and 6.1.1.4'

loop_
_geom_angle_atom_site_label_1
_geom_angle_atom_site_label_2
_geom_angle_atom_site_label_3
_geom_angle
C2 C1 H1A 109.5
C2 C1 H1B 109.5
H1A C1 H1B 109.5
C2 C1 H1C 109.5
H1A C1 H1C 109.5
H1B C1 H1C 109.5
C3 C2 N2 121.2(2)
C3 C2 C1 120.7(2)
N2 C2 C1 118.1(2)
C2 C3 C4 127.8(2)
C2 C3 H3 116.1
C4 C3 H3 116.1
C5 C4 N1 121.8(2)
C5 C4 C3 119.6(2)
N1 C4 C3 118.6(2)
C4 C5 H5A 120.0
C4 C5 H5B 120.0
H5A C5 H5B 120.0
C7 C6 C11 118.4(2)
C7 C6 P2 119.02(18)
C11 C6 P2 122.5(2)
C8 C7 C6 120.9(2)
C8 C7 H7 119.6
C6 C7 H7 119.6
C9 C8 C7 120.2(3)
C9 C8 H8 119.9
C7 C8 H8 119.9
C8 C9 C10 119.4(2)
C8 C9 H9 120.3
C10 C9 H9 120.3
C11 C10 C9 120.5(2)
C11 C10 H10 119.8
C9 C10 H10 119.8
C10 C11 C6 120.5(2)
C10 C11 H11 119.7
C6 C11 H11 119.7
C13 C12 C17 119.2(2)
C13 C12 P2 123.70(19)
C17 C12 P2 117.07(19)
C14 C13 C12 120.0(3)
C14 C13 H13 120.0
C12 C13 H13 120.0
C15 C14 C13 120.5(3)
C15 C14 H14 119.8
C13 C14 H14 119.8
C14 C15 C16 120.1(2)
C14 C15 H15 120.0
C16 C15 H15 120.0
C17 C16 C15 119.8(3)
C17 C16 H16 120.1
C15 C16 H16 120.1
C16 C17 C12 120.4(2)
C16 C17 H17 119.8
C12 C17 H17 119.8
C23 C18 C19 118.6(2)
C23 C18 P2 125.24(19)
C19 C18 P2 115.92(19)
C20 C19 C18 120.6(2)
C20 C19 H19 119.7
C18 C19 H19 119.7
C21 C20 C19 120.1(2)
C21 C20 H20 120.0
C19 C20 H20 120.0
C22 C21 C20 119.6(2)
C22 C21 H21 120.2
C20 C21 H21 120.2
C21 C22 C23 121.1(2)
C21 C22 H22 119.5
C23 C22 H22 119.5
C22 C23 C18 120.0(2)
C22 C23 H23 120.0
C18 C23 H23 120.0
C25 C24 C29 121.4(2)
C25 C24 N2 120.3(2)
C29 C24 N2 118.3(2)
C26 C25 C24 118.1(2)
C26 C25 C30 119.6(2)
C24 C25 C30 122.2(2)
C27 C26 C25 121.2(3)
C27 C26 H26 119.4
C25 C26 H26 119.4
C26 C27 C28 120.0(2)
C26 C27 H27 120.0
C28 C27 H27 120.0
C27 C28 C29 121.2(2)
C27 C28 H28 119.4
C29 C28 H28 119.4
C28 C29 C24 118.1(2)
C28 C29 C32 119.4(2)
C24 C29 C32 122.5(2)
C25 C30 C31 111.5(2)
C25 C30 C58 111.0(2)
C31 C30 C58 110.1(2)
C25 C30 H30 108.0
C31 C30 H30 108.0
C58 C30 H30 108.0
C30 C31 H31A 109.5
C30 C31 H31B 109.5
H31A C31 H31B 109.5
C30 C31 H31C 109.5
H31A C31 H31C 109.5
H31B C31 H31C 109.5
C29 C32 C34 110.9(2)
C29 C32 C33 112.1(2)
C34 C32 C33 110.4(2)
C29 C32 H32 107.8
C34 C32 H32 107.8
C33 C32 H32 107.8
C32 C33 H33A 109.5
C32 C33 H33B 109.5
H33A C33 H33B 109.5
C32 C33 H33C 109.5
H33A C33 H33C 109.5
H33B C33 H33C 109.5
C32 C34 H34A 109.5
C32 C34 H34B 109.5
H34A C34 H34B 109.5
C32 C34 H34C 109.5
H34A C34 H34C 109.5
H34B C34 H34C 109.5
C40 C35 C36 120.6(2)
C40 C35 N1 119.9(2)
C36 C35 N1 119.4(2)
C37 C36 C35 118.3(2)
C37 C36 C41 118.3(2)
C35 C36 C41 123.3(2)
C38 C37 C36 121.6(2)
C38 C37 H37 119.2
C36 C37 H37 119.2
C39 C38 C37 119.7(2)
C39 C38 H38 120.2
C37 C38 H38 120.2
C38 C39 C40 121.5(2)
C38 C39 H39 119.2
C40 C39 H39 119.2
C39 C40 C35 118.2(2)
C39 C40 C44 118.3(2)
C35 C40 C44 123.3(2)
C36 C41 C42 111.1(2)
C36 C41 C43 111.5(2)
C42 C41 C43 109.4(2)
C36 C41 H41 108.2
C42 C41 H41 108.2
C43 C41 H41 108.2
C41 C42 H42A 109.5
C41 C42 H42B 109.5
H42A C42 H42B 109.5
C41 C42 H42C 109.5
H42A C42 H42C 109.5
H42B C42 H42C 109.5
C41 C43 H43A 109.5
C41 C43 H43B 109.5
H43A C43 H43B 109.5
C41 C43 H43C 109.5
H43A C43 H43C 109.5
H43B C43 H43C 109.5
C40 C44 C45 110.5(2)
C40 C44 C46 112.4(2)
C45 C44 C46 110.1(2)
C40 C44 H44 107.9
C45 C44 H44 107.9
C46 C44 H44 107.9
C44 C45 H45A 109.5
C44 C45 H45B 109.5
H45A C45 H45B 109.5
C44 C45 H45C 109.5
H45A C45 H45C 109.5
H45B C45 H45C 109.5
C44 C46 H46A 109.5
C44 C46 H46B 109.5
H46A C46 H46B 109.5
C44 C46 H46C 109.5
H46A C46 H46C 109.5
H46B C46 H46C 109.5
C48 C47 H47A 109.5
C48 C47 H47B 109.5
H47A C47 H47B 109.5
C48 C47 H47C 109.5
H47A C47 H47C 109.5
H47B C47 H47C 109.5
C48 C47 H47D 109.5
H47A C47 H47D 141.1
H47B C47 H47D 56.3
H47C C47 H47D 56.3
C48 C47 H47E 109.5
H47A C47 H47E 56.3
H47B C47 H47E 141.1
H47C C47 H47E 56.3
H47D C47 H47E 109.5
C48 C47 H47F 109.5
H47A C47 H47F 56.3
H47B C47 H47F 56.3
H47C C47 H47F 141.1
H47D C47 H47F 109.5
H47E C47 H47F 109.5
C49 C48 C47 113.2(3)
C49 C48 H48A 108.9
C47 C48 H48A 108.9
C49 C48 H48B 108.9
C47 C48 H48B 108.9
H48A C48 H48B 107.7
C48 C49 C50 115.5(3)
C48 C49 H49A 108.4
C50 C49 H49A 108.4
C48 C49 H49B 108.4
C50 C49 H49B 108.4
H49A C49 H49B 107.5
C49 C50 C51 113.9(3)
C49 C50 H50A 108.8
C51 C50 H50A 108.8
C49 C50 H50B 108.8
C51 C50 H50B 108.8
H50A C50 H50B 107.7
C52 C51 C50 116.0(3)
C52 C51 H51A 108.3
C50 C51 H51A 108.3
C52 C51 H51B 108.3
C50 C51 H51B 108.3
H51A C51 H51B 107.4
C51 C52 C53 114.5(4)
C51 C52 H52A 108.6
C53 C52 H52A 108.6
C51 C52 H52B 108.6
C53 C52 H52B 108.6
H52A C52 H52B 107.6
C52 C53 H53A 109.5
C52 C53 H53B 109.5
H53A C53 H53B 109.5
C52 C53 H53C 109.5
H53A C53 H53C 109.5
H53B C53 H53C 109.5
C52 C53 H53D 109.5
H53A C53 H53D 141.1
H53B C53 H53D 56.3
H53C C53 H53D 56.3
C52 C53 H53E 109.5
H53A C53 H53E 56.3
H53B C53 H53E 141.1
H53C C53 H53E 56.3
H53D C53 H53E 109.5
C52 C53 H53F 109.5
H53A C53 H53F 56.3
H53B C53 H53F 56.3
H53C C53 H53F 141.1
H53D C53 H53F 109.5
H53E C53 H53F 109.5
C55 C54 P2 111.75(17)
C55 C54 Si1 124.77(18)
P2 C54 Si1 122.80(13)
O1 C55 C54 122.5(2)
O1 C55 C56 117.5(2)
C54 C55 C56 119.9(2)
C55 C56 H57A 109.5
C55 C56 H57B 109.5
H57A C56 H57B 109.5
C55 C56 H57C 109.5
H57A C56 H57C 109.5
H57B C56 H57C 109.5
C30 C58 H58A 109.5
C30 C58 H58B 109.5
H58A C58 H58B 109.5
C30 C58 H58C 109.5
H58A C58 H58C 109.5
H58B C58 H58C 109.5
C4 N1 C35 115.32(19)
C4 N1 Si1 124.84(16)
C35 N1 Si1 119.40(15)
C2 N2 C24 117.61(19)
C2 N2 Si1 123.85(17)
C24 N2 Si1 116.38(15)
C54 P2 C12 107.74(11)
C54 P2 C6 113.71(11)
C12 P2 C6 107.93(11)
C54 P2 C18 121.32(11)
C12 P2 C18 100.67(11)
C6 P2 C18 104.15(11)
N2 Si1 N1 101.87(9)
N2 Si1 C54 115.87(10)
N1 Si1 C54 116.71(10)
N2 Si1 H1S 107.2(11)
N1 Si1 H1S 109.1(11)
C54 Si1 H1S 105.7(10)

loop_
_geom_bond_atom_site_label_1
_geom_bond_atom_site_label_2
_geom_bond_distance
C1 C2 1.479(3)
C1 H1A 0.9800
C1 H1B 0.9800
C1 H1C 0.9800
C2 C3 1.368(4)
C2 N2 1.413(3)
C3 C4 1.434(3)
C3 H3 0.9500
C4 C5 1.380(4)
C4 N1 1.418(3)
C5 H5A 0.9500
C5 H5B 0.9500
C6 C7 1.394(4)
C6 C11 1.399(3)
C6 P2 1.822(3)
C7 C8 1.390(4)
C7 H7 0.9500
C8 C9 1.382(4)
C8 H8 0.9500
C9 C10 1.392(4)
C9 H9 0.9500
C10 C11 1.385(4)
C10 H10 0.9500
C11 H11 0.9500
C12 C13 1.392(4)
C12 C17 1.400(4)
C12 P2 1.816(2)
C13 C14 1.387(4)
C13 H13 0.9500
C14 C15 1.380(4)
C14 H14 0.9500
C15 C16 1.388(4)
C15 H15 0.9500
C16 C17 1.385(4)
C16 H16 0.9500
C17 H17 0.9500
C18 C23 1.398(3)
C18 C19 1.410(3)
C18 P2 1.839(3)
C19 C20 1.394(4)
C19 H19 0.9500
C20 C21 1.388(4)
C20 H20 0.9500
C21 C22 1.384(4)
C21 H21 0.9500
C22 C23 1.394(4)
C22 H22 0.9500
C23 H23 0.9500
C24 C25 1.406(3)
C24 C29 1.410(3)
C24 N2 1.457(3)
C25 C26 1.397(4)
C25 C30 1.517(3)
C26 C27 1.383(4)
C26 H26 0.9500
C27 C28 1.385(4)
C27 H27 0.9500
C28 C29 1.394(4)
C28 H28 0.9500
C29 C32 1.526(4)
C30 C31 1.530(3)
C30 C58 1.537(4)
C30 H30 1.0000
C31 H31A 0.9800
C31 H31B 0.9800
C31 H31C 0.9800
C32 C34 1.529(4)
C32 C33 1.529(4)
C32 H32 1.0000
C33 H33A 0.9800
C33 H33B 0.9800
C33 H33C 0.9800
C34 H34A 0.9800
C34 H34B 0.9800
C34 H34C 0.9800
C35 C40 1.411(3)
C35 C36 1.412(3)
C35 N1 1.461(3)
C36 C37 1.397(3)
C36 C41 1.522(3)
C37 C38 1.382(4)
C37 H37 0.9500
C38 C39 1.377(4)
C38 H38 0.9500
C39 C40 1.402(4)
C39 H39 0.9500
C40 C44 1.523(3)
C41 C42 1.535(4)
C41 C43 1.535(3)
C41 H41 1.0000
C42 H42A 0.9800
C42 H42B 0.9800
C42 H42C 0.9800
C43 H43A 0.9800
C43 H43B 0.9800
C43 H43C 0.9800
C44 C45 1.524(4)
C44 C46 1.529(4)
C44 H44 1.0000
C45 H45A 0.9800
C45 H45B 0.9800
C45 H45C 0.9800
C46 H46A 0.9800
C46 H46B 0.9800
C46 H46C 0.9800
C47 C48 1.564(6)
C47 H47A 0.9800
C47 H47B 0.9800
C47 H47C 0.9800
C47 H47D 0.9800
C47 H47E 0.9800
C47 H47F 0.9800
C48 C49 1.506(5)
C48 H48A 0.9900
C48 H48B 0.9900
C49 C50 1.524(5)
C49 H49A 0.9900
C49 H49B 0.9900
C50 C51 1.549(5)
C50 H50A 0.9900
C50 H50B 0.9900
C51 C52 1.519(6)
C51 H51A 0.9900
C51 H51B 0.9900
C52 C53 1.550(7)
C52 H52A 0.9900
C52 H52B 0.9900
C53 H53A 0.9800
C53 H53B 0.9800
C53 H53C 0.9800
C53 H53D 0.9800
C53 H53E 0.9800
C53 H53F 0.9800
C54 C55 1.436(3)
C54 P2 1.760(2)
C54 Si1 1.840(2)
C55 O1 1.250(3)
C55 C56 1.518(3)
C56 H57A 0.9800
C56 H57B 0.9800
C56 H57C 0.9800
C58 H58A 0.9800
C58 H58B 0.9800
C58 H58C 0.9800
N1 Si1 1.758(2)
N2 Si1 1.752(2)
Si1 H1S 1.39(3)

loop_
_geom_torsion_atom_site_label_1
_geom_torsion_atom_site_label_2
_geom_torsion_atom_site_label_3
_geom_torsion_atom_site_label_4
_geom_torsion
N2 C2 C3 C4 -2.9(4)
C1 C2 C3 C4 177.8(2)
C2 C3 C4 C5 -166.9(2)
C2 C3 C4 N1 12.6(4)
C11 C6 C7 C8 0.4(4)
P2 C6 C7 C8 -177.8(2)
C6 C7 C8 C9 0.1(4)
C7 C8 C9 C10 -1.1(4)
C8 C9 C10 C11 1.6(4)
C9 C10 C11 C6 -1.1(4)
C7 C6 C11 C10 0.1(4)
P2 C6 C11 C10 178.3(2)
C17 C12 C13 C14 -0.6(4)
P2 C12 C13 C14 -179.0(2)
C12 C13 C14 C15 0.2(4)
C13 C14 C15 C16 0.3(4)
C14 C15 C16 C17 -0.4(4)
C15 C16 C17 C12 0.0(4)
C13 C12 C17 C16 0.5(4)
P2 C12 C17 C16 179.0(2)
C23 C18 C19 C20 0.7(4)
P2 C18 C19 C20 -174.11(19)
C18 C19 C20 C21 -0.5(4)
C19 C20 C21 C22 -0.2(4)
C20 C21 C22 C23 0.9(4)
C21 C22 C23 C18 -0.8(4)
C19 C18 C23 C22 0.0(3)
P2 C18 C23 C22 174.24(18)
C29 C24 C25 C26 -2.3(4)
N2 C24 C25 C26 176.9(2)
C29 C24 C25 C30 174.6(2)
N2 C24 C25 C30 -6.1(3)
C24 C25 C26 C27 1.1(4)
C30 C25 C26 C27 -176.0(2)
C25 C26 C27 C28 0.5(4)
C26 C27 C28 C29 -0.8(4)
C27 C28 C29 C24 -0.4(4)
C27 C28 C29 C32 177.5(2)
C25 C24 C29 C28 2.0(4)
N2 C24 C29 C28 -177.3(2)
C25 C24 C29 C32 -175.8(2)
N2 C24 C29 C32 4.9(3)
C26 C25 C30 C31 -65.2(3)
C24 C25 C30 C31 117.9(3)
C26 C25 C30 C58 57.9(3)
C24 C25 C30 C58 -119.0(3)
C28 C29 C32 C34 -73.1(3)
C24 C29 C32 C34 104.7(3)
C28 C29 C32 C33 50.7(3)
C24 C29 C32 C33 -131.5(3)
C40 C35 C36 C37 2.5(4)
N1 C35 C36 C37 179.0(2)
C40 C35 C36 C41 -175.3(2)
N1 C35 C36 C41 1.2(3)
C35 C36 C37 C38 -1.1(4)
C41 C36 C37 C38 176.8(2)
C36 C37 C38 C39 -0.6(4)
C37 C38 C39 C40 0.8(4)
C38 C39 C40 C35 0.6(4)
C38 C39 C40 C44 -175.5(2)
C36 C35 C40 C39 -2.3(4)
N1 C35 C40 C39 -178.7(2)
C36 C35 C40 C44 173.6(2)
N1 C35 C40 C44 -2.9(4)
C37 C36 C41 C42 -59.1(3)
C35 C36 C41 C42 118.7(3)
C37 C36 C41 C43 63.2(3)
C35 C36 C41 C43 -118.9(3)
C39 C40 C44 C45 74.5(3)
C35 C40 C44 C45 -101.4(3)
C39 C40 C44 C46 -49.0(3)
C35 C40 C44 C46 135.1(3)
C47 C48 C49 C50 -173.3(3)
C48 C49 C50 C51 171.0(3)
C49 C50 C51 C52 -172.2(3)
C50 C51 C52 C53 -173.4(3)
P2 C54 C55 O1 -4.0(3)
Si1 C54 C55 O1 166.71(19)
P2 C54 C55 C56 173.32(18)
Si1 C54 C55 C56 -15.9(3)
C5 C4 N1 C35 -1.2(3)
C3 C4 N1 C35 179.3(2)
C5 C4 N1 Si1 171.15(18)
C3 C4 N1 Si1 -8.3(3)
C40 C35 N1 C4 96.1(3)
C36 C35 N1 C4 -80.4(3)
C40 C35 N1 Si1 -76.7(3)
C36 C35 N1 Si1 106.8(2)
C3 C2 N2 C24 152.0(2)
C1 C2 N2 C24 -28.6(3)
C3 C2 N2 Si1 -10.7(3)
C1 C2 N2 Si1 168.73(18)
C25 C24 N2 C2 97.8(3)
C29 C24 N2 C2 -82.9(3)
C25 C24 N2 Si1 -98.3(2)
C29 C24 N2 Si1 81.0(2)
C55 C54 P2 C12 -171.21(17)
Si1 C54 P2 C12 17.84(19)
C55 C54 P2 C6 69.2(2)
Si1 C54 P2 C6 -101.73(16)
C55 C54 P2 C18 -56.2(2)
Si1 C54 P2 C18 132.82(14)
C13 C12 P2 C54 -114.1(2)
C17 C12 P2 C54 67.5(2)
C13 C12 P2 C6 9.1(2)
C17 C12 P2 C6 -169.35(19)
C13 C12 P2 C18 117.9(2)
C17 C12 P2 C18 -60.5(2)
C7 C6 P2 C54 39.3(2)
C11 C6 P2 C54 -138.9(2)
C7 C6 P2 C12 -80.2(2)
C11 C6 P2 C12 101.6(2)
C7 C6 P2 C18 173.43(19)
C11 C6 P2 C18 -4.8(2)
C23 C18 P2 C54 32.4(3)
C19 C18 P2 C54 -153.26(18)
C23 C18 P2 C12 150.9(2)
C19 C18 P2 C12 -34.7(2)
C23 C18 P2 C6 -97.3(2)
C19 C18 P2 C6 77.0(2)
C2 N2 Si1 N1 11.9(2)
C24 N2 Si1 N1 -150.96(17)
C2 N2 Si1 C54 -115.88(19)
C24 N2 Si1 C54 81.28(19)
C4 N1 Si1 N2 -2.4(2)
C35 N1 Si1 N2 169.68(16)
C4 N1 Si1 C54 124.87(19)
C35 N1 Si1 C54 -63.1(2)
C55 C54 Si1 N2 65.3(2)
P2 C54 Si1 N2 -124.94(15)
C55 C54 Si1 N1 -54.7(2)
P2 C54 Si1 N1 115.05(15)
